data_7159483
loop_
_publ_author_name
'Reddy, Chada Raji'
'Ajaykumar, Uprety'
'Patil, Amol D.'
'Ramesh, Remya'

_publ_section_title
;
 <i>ipso</i>-Cyclization of unactivated biaryl ynones leading to
 thio-functionalized spirocyclic enones.
;
_journal_issue 31
_journal_name_full 'Organic &amp; biomolecular chemistry'
_journal_page_first 6379
_journal_page_last 6388
_journal_paper_doi 10.1039/d3ob00974b
_journal_volume 21
_journal_year 2023
_chemical_formula_moiety 'C26 H15 N O2 S'
_chemical_formula_sum 'C26 H15 N O2 S'
_chemical_formula_weight 405.45
_space_group_crystal_system triclinic
_space_group_IT_number 2
_space_group_name_Hall '-P 1'
_space_group_name_H-M_alt 'P -1'
_atom_sites_solution_hydrogens geom
_audit_creation_method SHELXL-2018/3
_audit_update_record
;
2023-06-20 deposited with the CCDC.	2023-07-18 downloaded from the CCDC.
;
_cell_angle_alpha 93.071(2)
_cell_angle_beta 104.114(2)
_cell_angle_gamma 110.0625(17)
_cell_formula_units_Z 2
_cell_length_a 9.0366(6)
_cell_length_b 9.9845(6)
_cell_length_c 12.3996(8)
_cell_measurement_reflns_used 8021
_cell_measurement_temperature 294(2)
_cell_measurement_theta_max 27.97
_cell_measurement_theta_min 2.60
_cell_volume 1007.52(11)
_computing_cell_refinement '<i>SAINT</i> (Bruker, 2016)'
_computing_data_collection '<i>APEX3</i> (Bruker, 2016)'
_computing_data_reduction 'Bruker SAINT'
_computing_molecular_graphics 'Bruker SHELXTL'
_computing_publication_material 'Bruker SHELXTL'
_computing_structure_refinement 'SHELXL-2018/3 (Sheldrick, 2018)'
_computing_structure_solution 'SHELXT 2018/2 (Sheldrick, 2018)'
_diffrn_ambient_temperature 294(2)
_diffrn_measured_fraction_theta_full 0.990
_diffrn_measured_fraction_theta_max 0.992
_diffrn_measurement_device_type 'Bruker D8 QUEST PHOTON-100'
_diffrn_measurement_method '\w and \f'
_diffrn_radiation_type MoK\a
_diffrn_radiation_wavelength 0.71073
_diffrn_reflns_av_R_equivalents 0.0589
_diffrn_reflns_av_unetI/netI 0.0574
_diffrn_reflns_Laue_measured_fraction_full 0.990
_diffrn_reflns_Laue_measured_fraction_max 0.992
_diffrn_reflns_limit_h_max 11
_diffrn_reflns_limit_h_min -11
_diffrn_reflns_limit_k_max 12
_diffrn_reflns_limit_k_min -12
_diffrn_reflns_limit_l_max 16
_diffrn_reflns_limit_l_min -16
_diffrn_reflns_number 18080
_diffrn_reflns_point_group_measured_fraction_full 0.990
_diffrn_reflns_point_group_measured_fraction_max 0.992
_diffrn_reflns_theta_full 25.242
_diffrn_reflns_theta_max 27.497
_diffrn_reflns_theta_min 2.605
_exptl_absorpt_coefficient_mu 0.184
_exptl_absorpt_correction_T_max 0.7457
_exptl_absorpt_correction_T_min 0.4381
_exptl_absorpt_correction_type multi-scan
_exptl_absorpt_process_details
;
 SADABS 2016/2: Krause, L., Herbst-Irmer, R., Sheldrick G.M. & Stalke D.,
 J. Appl. Cryst. 48 (2015) 3-10
;
_exptl_crystal_colour colourless
_exptl_crystal_density_diffrn 1.336
_exptl_crystal_description plate
_exptl_crystal_F_000 420
_exptl_crystal_size_max 0.180
_exptl_crystal_size_mid 0.120
_exptl_crystal_size_min 0.090
_refine_diff_density_max 0.281
_refine_diff_density_min -0.317
_refine_diff_density_rms 0.047
_refine_ls_extinction_method none
_refine_ls_goodness_of_fit_ref 1.140
_refine_ls_hydrogen_treatment constr
_refine_ls_matrix_type full
_refine_ls_number_parameters 271
_refine_ls_number_reflns 4584
_refine_ls_number_restraints 0
_refine_ls_restrained_S_all 1.140
_refine_ls_R_factor_all 0.0719
_refine_ls_R_factor_gt 0.0526
_refine_ls_shift/su_max 0.000
_refine_ls_shift/su_mean 0.000
_refine_ls_structure_factor_coef Fsqd
_refine_ls_weighting_details 'w=1/[\s^2^(Fo^2^)+(0.1000P)^2^] where P=(Fo^2^+2Fc^2^)/3'
_refine_ls_weighting_scheme calc
_refine_ls_wR_factor_gt 0.1515
_refine_ls_wR_factor_ref 0.1709
_reflns_Friedel_coverage 0.000
_reflns_number_gt 3435
_reflns_number_total 4584
_reflns_threshold_expression 'I > 2\s(I)'
_cod_data_source_file d3ob00974b2.cif
_cod_data_source_block KB327_0m
_cod_depositor_comments 'Adding full bibliography for 7159483.cif.'
_cod_database_code 7159483
_shelx_shelxl_version_number 2018/3
_shelx_space_group_comment
;
The symmetry employed for this shelxl refinement is uniquely defined
by the following loop, which should always be used as a source of
symmetry information in preference to the above space-group names.
They are only intended as comments.
;
_shelx_estimated_absorpt_t_min 0.968
_shelx_estimated_absorpt_t_max 0.984

loop_
_space_group_symop_operation_xyz
'x, y, z'
'-x, -y, -z'

loop_
_atom_site_label
_atom_site_type_symbol
_atom_site_fract_x
_atom_site_fract_y
_atom_site_fract_z
_atom_site_U_iso_or_equiv
_atom_site_adp_type
_atom_site_occupancy
_atom_site_site_symmetry_order
_atom_site_calc_flag
_atom_site_refinement_flags_posn
_atom_site_refinement_flags_adp
_atom_site_refinement_flags_occupancy
_atom_site_disorder_assembly
_atom_site_disorder_group
S1 S 0.18194(5) 0.45461(5) 0.01574(4) 0.05072(19) Uani 1 1 d . . . . .
O1 O 0.8598(3) 1.12858(16) 0.44151(16) 0.1006(6) Uani 1 1 d . . . . .
O2 O 0.41628(18) 0.30773(13) 0.06207(12) 0.0638(4) Uani 1 1 d . . . . .
N2 N 0.0237(3) 0.2441(2) 0.13515(19) 0.0854(6) Uani 1 1 d . . . . .
C1 C 0.1781(3) 0.9403(2) 0.13839(19) 0.0670(6) Uani 1 1 d . . . . .
H1 H 0.122794 1.004056 0.132051 0.080 Uiso 1 1 calc R U . . .
C2 C 0.1365(2) 0.8280(2) 0.19842(17) 0.0627(5) Uani 1 1 d . . . . .
H3 H 0.051315 0.814448 0.231360 0.075 Uiso 1 1 calc R U . . .
C3 C 0.2205(2) 0.7360(2) 0.20974(16) 0.0521(4) Uani 1 1 d . . . . .
H4 H 0.192369 0.660939 0.251211 0.063 Uiso 1 1 calc R U . . .
C4 C 0.34644(19) 0.75301(17) 0.16044(13) 0.0386(4) Uani 1 1 d . . . . .
C5 C 0.60913(19) 0.71339(16) 0.26065(13) 0.0356(3) Uani 1 1 d . . . . .
C6 C 0.5855(2) 0.75627(18) 0.37418(13) 0.0408(4) Uani 1 1 d . . . . .
C7 C 0.6695(2) 0.8944(2) 0.43403(15) 0.0527(5) Uani 1 1 d . . . . .
C8 C 0.6481(4) 0.9259(3) 0.53892(19) 0.0808(7) Uani 1 1 d . . . . .
H7 H 0.705678 1.017804 0.579909 0.097 Uiso 1 1 calc R U . . .
C9 C 0.5437(4) 0.8235(3) 0.5822(2) 0.0848(8) Uani 1 1 d . . . . .
H2 H 0.529858 0.846411 0.651838 0.102 Uiso 1 1 calc R U . . .
C10 C 0.7828(3) 1.0081(2) 0.38814(18) 0.0620(5) Uani 1 1 d . . . . .
C11 C 0.7973(2) 0.9702(2) 0.27770(17) 0.0543(5) Uani 1 1 d . . . . .
H5 H 0.864482 1.040945 0.246611 0.065 Uiso 1 1 calc R U . . .
C12 C 0.71903(19) 0.83915(17) 0.21934(14) 0.0413(4) Uani 1 1 d . . . . .
H6 H 0.732432 0.823343 0.148338 0.050 Uiso 1 1 calc R U . . .
C13 C 0.4590(3) 0.6865(3) 0.52289(17) 0.0685(6) Uani 1 1 d . . . . .
H9 H 0.387098 0.617324 0.552096 0.082 Uiso 1 1 calc R U . . .
C14 C 0.4810(2) 0.6519(2) 0.41981(15) 0.0503(4) Uani 1 1 d . . . . .
H8 H 0.425872 0.558647 0.380810 0.060 Uiso 1 1 calc R U . . .
C15 C 0.69555(19) 0.60522(17) 0.27596(13) 0.0384(4) Uani 1 1 d . . . . .
C16 C 0.6313(2) 0.46996(17) 0.21041(13) 0.0387(4) Uani 1 1 d . . . . .
C17 C 0.4716(2) 0.42239(16) 0.12518(13) 0.0412(4) Uani 1 1 d . . . . .
C18 C 0.37965(18) 0.52032(16) 0.11736(12) 0.0369(4) Uani 1 1 d . . . . .
C19 C 0.0875(2) 0.3277(2) 0.08621(17) 0.0538(5) Uani 1 1 d . . . . .
C20 C 0.7194(2) 0.3770(2) 0.22575(16) 0.0521(5) Uani 1 1 d . . . . .
H13 H 0.676436 0.286540 0.182079 0.062 Uiso 1 1 calc R U . . .
C21 C 0.8689(3) 0.4202(2) 0.30535(17) 0.0595(5) Uani 1 1 d . . . . .
H12 H 0.926990 0.358739 0.315502 0.071 Uiso 1 1 calc R U . . .
C22 C 0.9330(2) 0.5544(2) 0.37017(17) 0.0567(5) Uani 1 1 d . . . . .
H10 H 1.034452 0.583319 0.423613 0.068 Uiso 1 1 calc R U . . .
C23 C 0.8474(2) 0.6459(2) 0.35616(15) 0.0490(4) Uani 1 1 d . . . . .
H11 H 0.891453 0.735827 0.400718 0.059 Uiso 1 1 calc R U . . .
C24 C 0.3839(2) 0.8638(2) 0.09786(17) 0.0560(5) Uani 1 1 d . . . . .
H14 H 0.465516 0.875472 0.061836 0.067 Uiso 1 1 calc R U . . .
C25 C 0.2999(3) 0.9580(2) 0.0885(2) 0.0707(6) Uani 1 1 d . . . . .
H15 H 0.327568 1.033762 0.047581 0.085 Uiso 1 1 calc R U . . .
C26 C 0.43939(19) 0.65425(16) 0.17493(12) 0.0343(3) Uani 1 1 d . . . . .

loop_
_atom_site_aniso_label
_atom_site_aniso_U_11
_atom_site_aniso_U_22
_atom_site_aniso_U_33
_atom_site_aniso_U_23
_atom_site_aniso_U_13
_atom_site_aniso_U_12
S1 0.0428(3) 0.0463(3) 0.0476(3) 0.0038(2) 0.0003(2) 0.0065(2)
O1 0.1182(16) 0.0465(9) 0.0945(13) -0.0215(8) 0.0117(11) -0.0048(9)
O2 0.0734(9) 0.0453(8) 0.0622(8) -0.0148(6) 0.0042(7) 0.0226(7)
N2 0.0766(13) 0.0715(13) 0.1005(16) 0.0212(12) 0.0383(12) 0.0073(11)
C1 0.0637(13) 0.0583(13) 0.0828(15) -0.0022(11) 0.0073(11) 0.0379(11)
C2 0.0540(12) 0.0799(15) 0.0625(12) 0.0033(11) 0.0154(10) 0.0366(11)
C3 0.0486(10) 0.0589(11) 0.0551(11) 0.0130(9) 0.0188(8) 0.0238(9)
C4 0.0349(8) 0.0339(8) 0.0421(8) 0.0012(7) 0.0075(6) 0.0096(7)
C5 0.0350(8) 0.0310(8) 0.0374(8) 0.0034(6) 0.0094(6) 0.0084(6)
C6 0.0437(9) 0.0418(9) 0.0370(8) 0.0047(7) 0.0096(7) 0.0169(8)
C7 0.0607(12) 0.0450(10) 0.0447(9) -0.0046(8) 0.0072(8) 0.0170(9)
C8 0.114(2) 0.0711(15) 0.0538(12) -0.0117(11) 0.0190(13) 0.0357(14)
C9 0.119(2) 0.104(2) 0.0524(13) 0.0095(13) 0.0402(14) 0.0551(18)
C10 0.0623(13) 0.0386(10) 0.0648(12) -0.0062(9) 0.0016(10) 0.0070(9)
C11 0.0473(10) 0.0412(10) 0.0633(12) 0.0112(9) 0.0121(9) 0.0047(8)
C12 0.0365(9) 0.0409(9) 0.0430(9) 0.0094(7) 0.0109(7) 0.0097(7)
C13 0.0805(15) 0.0848(16) 0.0565(12) 0.0232(12) 0.0352(11) 0.0375(13)
C14 0.0555(11) 0.0512(10) 0.0474(10) 0.0120(8) 0.0200(8) 0.0190(9)
C15 0.0372(8) 0.0406(9) 0.0394(8) 0.0093(7) 0.0143(7) 0.0139(7)
C16 0.0458(9) 0.0366(8) 0.0392(8) 0.0092(7) 0.0173(7) 0.0174(7)
C17 0.0495(10) 0.0358(9) 0.0386(8) 0.0038(7) 0.0157(7) 0.0141(7)
C18 0.0363(8) 0.0336(8) 0.0360(8) 0.0045(6) 0.0090(6) 0.0079(7)
C19 0.0429(10) 0.0473(11) 0.0594(11) -0.0035(9) 0.0113(9) 0.0060(8)
C20 0.0624(12) 0.0493(10) 0.0571(11) 0.0134(8) 0.0240(9) 0.0300(9)
C21 0.0640(12) 0.0692(13) 0.0675(12) 0.0281(11) 0.0263(10) 0.0437(11)
C22 0.0444(10) 0.0689(13) 0.0603(11) 0.0230(10) 0.0126(9) 0.0246(9)
C23 0.0419(9) 0.0536(11) 0.0491(10) 0.0109(8) 0.0086(7) 0.0168(8)
C24 0.0517(11) 0.0546(11) 0.0701(12) 0.0232(10) 0.0231(9) 0.0236(9)
C25 0.0696(14) 0.0522(12) 0.0955(17) 0.0294(11) 0.0210(12) 0.0276(11)
C26 0.0345(8) 0.0352(8) 0.0330(7) 0.0061(6) 0.0120(6) 0.0106(6)

loop_
_atom_type_symbol
_atom_type_description
_atom_type_scat_dispersion_real
_atom_type_scat_dispersion_imag
_atom_type_scat_source
C C 0.0033 0.0016 'International Tables Vol C Tables 4.2.6.8 and 6.1.1.4'
H H 0.0000 0.0000 'International Tables Vol C Tables 4.2.6.8 and 6.1.1.4'
N N 0.0061 0.0033 'International Tables Vol C Tables 4.2.6.8 and 6.1.1.4'
O O 0.0106 0.0060 'International Tables Vol C Tables 4.2.6.8 and 6.1.1.4'
S S 0.1246 0.1234 'International Tables Vol C Tables 4.2.6.8 and 6.1.1.4'

loop_
_geom_angle_atom_site_label_1
_geom_angle_atom_site_label_2
_geom_angle_atom_site_label_3
_geom_angle
_geom_angle_site_symmetry_1
_geom_angle_site_symmetry_3
_geom_angle_publ_flag
C19 S1 C18 96.65(8) . . ?
C25 C1 C2 119.84(18) . . ?
C25 C1 H1 120.1 . . ?
C2 C1 H1 120.1 . . ?
C3 C2 C1 120.01(18) . . ?
C3 C2 H3 120.0 . . ?
C1 C2 H3 120.0 . . ?
C2 C3 C4 121.07(18) . . ?
C2 C3 H4 119.5 . . ?
C4 C3 H4 119.5 . . ?
C24 C4 C3 118.28(15) . . ?
C24 C4 C26 120.95(14) . . ?
C3 C4 C26 120.78(15) . . ?
C12 C5 C15 105.98(12) . . ?
C12 C5 C26 108.56(12) . . ?
C15 C5 C26 114.02(12) . . ?
C12 C5 C6 112.82(13) . . ?
C15 C5 C6 108.29(12) . . ?
C26 C5 C6 107.30(12) . . ?
C7 C6 C14 119.38(16) . . ?
C7 C6 C5 121.72(15) . . ?
C14 C6 C5 118.86(14) . . ?
C6 C7 C8 119.3(2) . . ?
C6 C7 C10 120.76(16) . . ?
C8 C7 C10 119.96(18) . . ?
C9 C8 C7 120.9(2) . . ?
C9 C8 H7 119.5 . . ?
C7 C8 H7 119.5 . . ?
C8 C9 C13 120.1(2) . . ?
C8 C9 H2 119.9 . . ?
C13 C9 H2 119.9 . . ?
O1 C10 C11 121.4(2) . . ?
O1 C10 C7 121.0(2) . . ?
C11 C10 C7 117.55(15) . . ?
C12 C11 C10 122.70(18) . . ?
C12 C11 H5 118.7 . . ?
C10 C11 H5 118.7 . . ?
C11 C12 C5 124.21(16) . . ?
C11 C12 H6 117.9 . . ?
C5 C12 H6 117.9 . . ?
C9 C13 C14 120.0(2) . . ?
C9 C13 H9 120.0 . . ?
C14 C13 H9 120.0 . . ?
C13 C14 C6 120.28(18) . . ?
C13 C14 H8 119.9 . . ?
C6 C14 H8 119.9 . . ?
C16 C15 C23 118.78(14) . . ?
C16 C15 C5 122.55(13) . . ?
C23 C15 C5 118.63(14) . . ?
C15 C16 C20 119.94(15) . . ?
C15 C16 C17 120.69(13) . . ?
C20 C16 C17 119.37(15) . . ?
O2 C17 C16 122.15(14) . . ?
O2 C17 C18 120.70(15) . . ?
C16 C17 C18 117.14(13) . . ?
C26 C18 C17 124.24(14) . . ?
C26 C18 S1 120.09(11) . . ?
C17 C18 S1 115.52(11) . . ?
N2 C19 S1 178.68(19) . . ?
C21 C20 C16 119.96(17) . . ?
C21 C20 H13 120.0 . . ?
C16 C20 H13 120.0 . . ?
C20 C21 C22 120.15(15) . . ?
C20 C21 H12 119.9 . . ?
C22 C21 H12 119.9 . . ?
C23 C22 C21 120.34(17) . . ?
C23 C22 H10 119.8 . . ?
C21 C22 H10 119.8 . . ?
C22 C23 C15 120.83(17) . . ?
C22 C23 H11 119.6 . . ?
C15 C23 H11 119.6 . . ?
C4 C24 C25 120.22(18) . . ?
C4 C24 H14 119.9 . . ?
C25 C24 H14 119.9 . . ?
C1 C25 C24 120.5(2) . . ?
C1 C25 H15 119.7 . . ?
C24 C25 H15 119.7 . . ?
C18 C26 C4 122.79(14) . . ?
C18 C26 C5 120.94(13) . . ?
C4 C26 C5 116.27(12) . . ?

loop_
_geom_bond_atom_site_label_1
_geom_bond_atom_site_label_2
_geom_bond_distance
_geom_bond_site_symmetry_2
_geom_bond_publ_flag
S1 C19 1.685(2) . ?
S1 C18 1.7943(15) . ?
O1 C10 1.219(2) . ?
O2 C17 1.2221(18) . ?
N2 C19 1.137(3) . ?
C1 C25 1.356(3) . ?
C1 C2 1.375(3) . ?
C1 H1 0.9300 . ?
C2 C3 1.372(3) . ?
C2 H3 0.9300 . ?
C3 C4 1.384(2) . ?
C3 H4 0.9300 . ?
C4 C24 1.380(2) . ?
C4 C26 1.491(2) . ?
C5 C12 1.512(2) . ?
C5 C15 1.530(2) . ?
C5 C26 1.532(2) . ?
C5 C6 1.535(2) . ?
C6 C7 1.388(2) . ?
C6 C14 1.395(2) . ?
C7 C8 1.396(3) . ?
C7 C10 1.489(3) . ?
C8 C9 1.366(4) . ?
C8 H7 0.9300 . ?
C9 C13 1.377(3) . ?
C9 H2 0.9300 . ?
C10 C11 1.450(3) . ?
C11 C12 1.323(2) . ?
C11 H5 0.9300 . ?
C12 H6 0.9300 . ?
C13 C14 1.384(3) . ?
C13 H9 0.9300 . ?
C14 H8 0.9300 . ?
C15 C16 1.391(2) . ?
C15 C23 1.395(2) . ?
C16 C20 1.408(2) . ?
C16 C17 1.469(2) . ?
C17 C18 1.478(2) . ?
C18 C26 1.343(2) . ?
C20 C21 1.375(3) . ?
C20 H13 0.9300 . ?
C21 C22 1.379(3) . ?
C21 H12 0.9300 . ?
C22 C23 1.377(2) . ?
C22 H10 0.9300 . ?
C23 H11 0.9300 . ?
C24 C25 1.390(3) . ?
C24 H14 0.9300 . ?
C25 H15 0.9300 . ?

loop_
_geom_torsion_atom_site_label_1
_geom_torsion_atom_site_label_2
_geom_torsion_atom_site_label_3
_geom_torsion_atom_site_label_4
_geom_torsion
_geom_torsion_site_symmetry_1
_geom_torsion_site_symmetry_2
_geom_torsion_site_symmetry_3
_geom_torsion_site_symmetry_4
_geom_torsion_publ_flag
C25 C1 C2 C3 1.4(3) . . . . ?
C1 C2 C3 C4 -0.7(3) . . . . ?
C2 C3 C4 C24 -1.0(3) . . . . ?
C2 C3 C4 C26 178.82(16) . . . . ?
C12 C5 C6 C7 -5.0(2) . . . . ?
C15 C5 C6 C7 111.97(17) . . . . ?
C26 C5 C6 C7 -124.53(16) . . . . ?
C12 C5 C6 C14 177.22(13) . . . . ?
C15 C5 C6 C14 -65.80(18) . . . . ?
C26 C5 C6 C14 57.70(17) . . . . ?
C14 C6 C7 C8 0.3(3) . . . . ?
C5 C6 C7 C8 -177.51(18) . . . . ?
C14 C6 C7 C10 179.59(16) . . . . ?
C5 C6 C7 C10 1.8(3) . . . . ?
C6 C7 C8 C9 -1.2(3) . . . . ?
C10 C7 C8 C9 179.5(2) . . . . ?
C7 C8 C9 C13 0.7(4) . . . . ?
C6 C7 C10 O1 -178.23(19) . . . . ?
C8 C7 C10 O1 1.1(3) . . . . ?
C6 C7 C10 C11 2.0(3) . . . . ?
C8 C7 C10 C11 -178.6(2) . . . . ?
O1 C10 C11 C12 177.9(2) . . . . ?
C7 C10 C11 C12 -2.3(3) . . . . ?
C10 C11 C12 C5 -1.4(3) . . . . ?
C15 C5 C12 C11 -113.45(18) . . . . ?
C26 C5 C12 C11 123.68(17) . . . . ?
C6 C5 C12 C11 4.9(2) . . . . ?
C8 C9 C13 C14 0.7(4) . . . . ?
C9 C13 C14 C6 -1.7(3) . . . . ?
C7 C6 C14 C13 1.2(3) . . . . ?
C5 C6 C14 C13 178.99(16) . . . . ?
C12 C5 C15 C16 -113.96(16) . . . . ?
C26 C5 C15 C16 5.4(2) . . . . ?
C6 C5 C15 C16 124.74(16) . . . . ?
C12 C5 C15 C23 63.77(18) . . . . ?
C26 C5 C15 C23 -176.89(13) . . . . ?
C6 C5 C15 C23 -57.53(19) . . . . ?
C23 C15 C16 C20 0.0(2) . . . . ?
C5 C15 C16 C20 177.73(15) . . . . ?
C23 C15 C16 C17 179.82(15) . . . . ?
C5 C15 C16 C17 -2.5(2) . . . . ?
C15 C16 C17 O2 175.78(16) . . . . ?
C20 C16 C17 O2 -4.4(2) . . . . ?
C15 C16 C17 C18 -3.5(2) . . . . ?
C20 C16 C17 C18 176.32(14) . . . . ?
O2 C17 C18 C26 -172.51(16) . . . . ?
C16 C17 C18 C26 6.8(2) . . . . ?
O2 C17 C18 S1 3.0(2) . . . . ?
C16 C17 C18 S1 -177.73(11) . . . . ?
C19 S1 C18 C26 -112.84(14) . . . . ?
C19 S1 C18 C17 71.47(13) . . . . ?
C15 C16 C20 C21 -0.1(3) . . . . ?
C17 C16 C20 C21 -179.93(15) . . . . ?
C16 C20 C21 C22 -0.1(3) . . . . ?
C20 C21 C22 C23 0.4(3) . . . . ?
C21 C22 C23 C15 -0.5(3) . . . . ?
C16 C15 C23 C22 0.3(3) . . . . ?
C5 C15 C23 C22 -177.53(16) . . . . ?
C3 C4 C24 C25 2.1(3) . . . . ?
C26 C4 C24 C25 -177.73(18) . . . . ?
C2 C1 C25 C24 -0.3(3) . . . . ?
C4 C24 C25 C1 -1.5(3) . . . . ?
C17 C18 C26 C4 176.67(14) . . . . ?
S1 C18 C26 C4 1.4(2) . . . . ?
C17 C18 C26 C5 -3.7(2) . . . . ?
S1 C18 C26 C5 -178.97(10) . . . . ?
C24 C4 C26 C18 -102.5(2) . . . . ?
C3 C4 C26 C18 77.7(2) . . . . ?
C24 C4 C26 C5 77.87(19) . . . . ?
C3 C4 C26 C5 -101.99(18) . . . . ?
C12 C5 C26 C18 115.56(15) . . . . ?
C15 C5 C26 C18 -2.3(2) . . . . ?
C6 C5 C26 C18 -122.23(15) . . . . ?
C12 C5 C26 C4 -64.77(16) . . . . ?
C15 C5 C26 C4 177.36(12) . . . . ?
C6 C5 C26 C4 57.44(16) . . . . ?
